data_7234723
loop_
_publ_author_name
'Subhashini Selvaraju'
'Santosh Adhikari'
'RaiAnna A. Hopson'
'Shuo Dai'
'Arnold L. Rheingold'
'Mario F. Borunda'
'Toby L. Nelson'

_publ_section_title
;
 Effects of structural variations on the optical and electronic properties
 of eumelanin-inspired small molecules
;
_journal_name_full 'Journal of Materials Chemistry C'
_journal_page_first 3995
_journal_page_last 3999
_journal_paper_doi 10.1039/C5TC03982G
_journal_volume 4
_journal_year 2016
_chemical_formula_sum 'C29 H21 N3 O8'
_chemical_formula_weight 539.49
_chemical_name_common SSB-14-17
_chemical_name_systematic Nelson05
_space_group_crystal_system monoclinic
_space_group_IT_number 14
_space_group_name_Hall '-P 2ybc'
_space_group_name_H-M_alt 'P 1 21/c 1'
_atom_sites_solution_hydrogens geom
_cell_angle_alpha 90
_cell_angle_beta 90.7780(10)
_cell_angle_gamma 90
_cell_formula_units_Z 4
_cell_length_a 14.0196(3)
_cell_length_b 13.8603(4)
_cell_length_c 12.8511(4)
_cell_measurement_reflns_used 7538
_cell_measurement_temperature 100(2)
_cell_measurement_theta_max 28.20
_cell_measurement_theta_min 2.62
_cell_volume 2496.94(12)
_computing_cell_refinement 'Bruker SAINT'
_computing_data_collection 'Bruker APEX2'
_computing_data_reduction 'Bruker SAINT'
_computing_molecular_graphics 'Bruker SHELXTL'
_computing_publication_material 'Bruker SHELXTL'
_computing_structure_refinement 'SHELXL-2013 (Sheldrick, 2013)'
_computing_structure_solution 'SHELXS-97 (Sheldrick 2008)'
_diffrn_ambient_temperature 100(2)
_diffrn_measured_fraction_theta_full 0.998
_diffrn_measured_fraction_theta_max 0.996
_diffrn_measurement_device_type 'Bruker APEX-II CCD'
_diffrn_measurement_method '\f and \w scans'
_diffrn_radiation_type MoK\a
_diffrn_radiation_wavelength 0.71073
_diffrn_reflns_av_R_equivalents 0.0381
_diffrn_reflns_av_unetI/netI 0.0353
_diffrn_reflns_Laue_measured_fraction_full 0.998
_diffrn_reflns_Laue_measured_fraction_max 0.996
_diffrn_reflns_limit_h_max 18
_diffrn_reflns_limit_h_min -10
_diffrn_reflns_limit_k_max 18
_diffrn_reflns_limit_k_min -18
_diffrn_reflns_limit_l_max 17
_diffrn_reflns_limit_l_min -16
_diffrn_reflns_number 25296
_diffrn_reflns_point_group_measured_fraction_full 0.998
_diffrn_reflns_point_group_measured_fraction_max 0.996
_diffrn_reflns_theta_full 25.000
_diffrn_reflns_theta_max 28.316
_diffrn_reflns_theta_min 2.066
_exptl_absorpt_coefficient_mu 0.107
_exptl_absorpt_correction_T_max 0.944
_exptl_absorpt_correction_T_min 0.888
_exptl_absorpt_correction_type multi-scan
_exptl_absorpt_process_details SADABS
_exptl_crystal_colour yellow
_exptl_crystal_density_diffrn 1.435
_exptl_crystal_description rod
_exptl_crystal_F_000 1120
_exptl_crystal_size_max 0.28
_exptl_crystal_size_mid 0.08
_exptl_crystal_size_min 0.06
_refine_diff_density_max 0.319
_refine_diff_density_min -0.242
_refine_diff_density_rms 0.047
_refine_ls_extinction_coef .
_refine_ls_extinction_method none
_refine_ls_goodness_of_fit_ref 1.036
_refine_ls_hydrogen_treatment constr
_refine_ls_matrix_type full
_refine_ls_number_parameters 365
_refine_ls_number_reflns 6198
_refine_ls_number_restraints 0
_refine_ls_restrained_S_all 1.036
_refine_ls_R_factor_all 0.0553
_refine_ls_R_factor_gt 0.0399
_refine_ls_shift/su_max 0.001
_refine_ls_shift/su_mean 0.000
_refine_ls_structure_factor_coef Fsqd
_refine_ls_weighting_details 'w=1/[\s^2^(Fo^2^)+(0.0500P)^2^+0.7400P] where P=(Fo^2^+2Fc^2^)/3'
_refine_ls_weighting_scheme calc
_refine_ls_wR_factor_gt 0.0980
_refine_ls_wR_factor_ref 0.1082
_reflns_Friedel_coverage 0.000
_reflns_Friedel_fraction_full .
_reflns_Friedel_fraction_max .
_reflns_number_gt 4871
_reflns_number_total 6198
_reflns_threshold_expression 'I > 2\s(I)'
_cod_data_source_file J-Mater-Chem-C-2016-4-3995.cif
_cod_data_source_block nelson05
_cod_original_sg_symbol_H-M 'P 21/c'
_cod_database_code 7234723
_shelx_space_group_comment
; 
The symmetry employed for this shelxl refinement is uniquely defined 
by the following loop, which should always be used as a source of 
symmetry information in preference to the above space-group names. 
They are only intended as comments. 
;
_shelx_estimated_absorpt_t_min 0.878
_shelx_estimated_absorpt_t_max 0.938
_shelxl_version_number 2013-3

loop_
_space_group_symop_operation_xyz
'x, y, z'
'-x, y+1/2, -z+1/2'
'-x, -y, -z'
'x, -y-1/2, z-1/2'

loop_
_atom_site_label
_atom_site_type_symbol
_atom_site_fract_x
_atom_site_fract_y
_atom_site_fract_z
_atom_site_U_iso_or_equiv
_atom_site_adp_type
_atom_site_occupancy
_atom_site_site_symmetry_order
_atom_site_calc_flag
_atom_site_refinement_flags_posn
_atom_site_refinement_flags_adp
_atom_site_refinement_flags_occupancy
_atom_site_disorder_assembly
_atom_site_disorder_group
O1 O -0.47803(8) -0.32327(8) 0.99943(9) 0.0356(3) Uani 1 1 d . . . . .
O2 O -0.55456(7) -0.19384(9) 1.04135(9) 0.0342(3) Uani 1 1 d . . . . .
O3 O -0.12344(6) 0.22171(7) 1.00191(7) 0.0208(2) Uani 1 1 d . . . . .
O4 O -0.01108(7) 0.37816(6) 0.96731(7) 0.0209(2) Uani 1 1 d . . . . .
O5 O 0.26016(7) -0.09496(7) 0.73426(8) 0.0287(2) Uani 1 1 d . . . . .
O6 O 0.31137(7) 0.03270(7) 0.64241(8) 0.0257(2) Uani 1 1 d . . . . .
O7 O 0.45809(8) 0.81086(8) 0.79396(9) 0.0361(3) Uani 1 1 d . . . . .
O8 O 0.55953(8) 0.70614(9) 0.73746(9) 0.0374(3) Uani 1 1 d . . . . .
N1 N -0.48217(8) -0.23590(9) 1.01375(9) 0.0263(3) Uani 1 1 d . . . . .
N2 N 0.10560(8) 0.03027(7) 0.80361(8) 0.0181(2) Uani 1 1 d . . . . .
N3 N 0.48043(9) 0.72825(9) 0.76983(9) 0.0283(3) Uani 1 1 d . . . . .
C1 C 0.01840(12) 0.39034(11) 1.07379(11) 0.0311(3) Uani 1 1 d . . . . .
H16 H -0.0072 0.3375 1.1157 0.047 Uiso 1 1 calc R U . . .
H17 H -0.0057 0.4520 1.0999 0.047 Uiso 1 1 calc R U . . .
H15 H 0.0882 0.3899 1.0785 0.047 Uiso 1 1 calc R U . . .
C2 C 0.40864(10) 0.65164(10) 0.78224(10) 0.0234(3) Uani 1 1 d . . . . .
C3 C 0.31779(10) 0.67663(10) 0.81230(11) 0.0239(3) Uani 1 1 d . . . . .
H18 H 0.3005 0.7423 0.8214 0.029 Uiso 1 1 calc R U . . .
C4 C 0.25243(10) 0.60331(9) 0.82884(11) 0.0226(3) Uani 1 1 d . . . . .
H19 H 0.1895 0.6187 0.8497 0.027 Uiso 1 1 calc R U . . .
C5 C 0.27865(9) 0.50648(9) 0.81500(10) 0.0199(3) Uani 1 1 d . . . . .
C6 C 0.21286(9) 0.42983(9) 0.83591(10) 0.0206(3) Uani 1 1 d . . . . .
C7 C 0.16047(9) 0.36366(9) 0.85407(10) 0.0194(3) Uani 1 1 d . . . . .
C8 C 0.09996(9) 0.28238(9) 0.87132(10) 0.0181(3) Uani 1 1 d . . . . .
C9 C 0.12437(9) 0.19017(9) 0.83154(10) 0.0178(3) Uani 1 1 d . . . . .
C10 C 0.06342(9) 0.11005(9) 0.84737(10) 0.0170(3) Uani 1 1 d . . . . .
C11 C -0.02310(9) 0.11897(9) 0.90173(10) 0.0176(3) Uani 1 1 d . . . . .
C12 C -0.09092(9) 0.04430(9) 0.91851(10) 0.0186(3) Uani 1 1 d . . . . .
C13 C -0.15579(9) -0.00963(9) 0.93631(10) 0.0199(3) Uani 1 1 d . . . . .
C14 C -0.23683(9) -0.06879(9) 0.95772(10) 0.0191(3) Uani 1 1 d . . . . .
C15 C -0.23789(10) -0.16717(9) 0.93237(10) 0.0210(3) Uani 1 1 d . . . . .
H11 H -0.1835 -0.1958 0.9016 0.025 Uiso 1 1 calc R U . . .
C16 C -0.31769(10) -0.22289(10) 0.95193(10) 0.0225(3) Uani 1 1 d . . . . .
H10 H -0.3187 -0.2898 0.9357 0.027 Uiso 1 1 calc R U . . .
C17 C -0.39580(9) -0.17849(10) 0.99573(10) 0.0218(3) Uani 1 1 d . . . . .
C18 C 0.43616(10) 0.55705(11) 0.76504(11) 0.0256(3) Uani 1 1 d . . . . .
H21 H 0.4988 0.5425 0.7424 0.031 Uiso 1 1 calc R U . . .
C19 C 0.37058(10) 0.48427(10) 0.78147(11) 0.0241(3) Uani 1 1 d . . . . .
H20 H 0.3880 0.4190 0.7700 0.029 Uiso 1 1 calc R U . . .
C20 C 0.19093(9) 0.05972(9) 0.76093(10) 0.0188(3) Uani 1 1 d . . . . .
C21 C 0.20412(9) 0.15699(9) 0.77623(10) 0.0187(3) Uani 1 1 d . . . . .
H1 H 0.2567 0.1945 0.7539 0.022 Uiso 1 1 calc R U . . .
C22 C 0.25624(9) -0.01015(9) 0.71290(10) 0.0205(3) Uani 1 1 d . . . . .
C23 C 0.37596(10) -0.03162(11) 0.58838(12) 0.0277(3) Uani 1 1 d . . . . .
H2 H 0.4119 -0.0702 0.6394 0.042 Uiso 1 1 calc R U . . .
H3 H 0.4204 0.0065 0.5469 0.042 Uiso 1 1 calc R U . . .
H4 H 0.3391 -0.0745 0.5425 0.042 Uiso 1 1 calc R U . . .
C24 C 0.06327(10) -0.06609(9) 0.79585(11) 0.0228(3) Uani 1 1 d . . . . .
H7 H 0.0824 -0.1044 0.8567 0.034 Uiso 1 1 calc R U . . .
H6 H 0.0854 -0.0978 0.7325 0.034 Uiso 1 1 calc R U . . .
H5 H -0.0064 -0.0605 0.7932 0.034 Uiso 1 1 calc R U . . .
C25 C -0.39682(10) -0.08161(10) 1.02253(11) 0.0237(3) Uani 1 1 d . . . . .
H8 H -0.4516 -0.0536 1.0531 0.028 Uiso 1 1 calc R U . . .
C26 C -0.31672(10) -0.02664(10) 1.00388(11) 0.0227(3) Uani 1 1 d . . . . .
H9 H -0.3157 0.0397 1.0223 0.027 Uiso 1 1 calc R U . . .
C27 C -0.04371(9) 0.21031(9) 0.94252(10) 0.0178(3) Uani 1 1 d . . . . .
C28 C -0.20725(11) 0.24516(13) 0.94146(13) 0.0356(4) Uani 1 1 d . . . . .
H12 H -0.1990 0.3084 0.9088 0.053 Uiso 1 1 calc R U . . .
H14 H -0.2628 0.2469 0.9869 0.053 Uiso 1 1 calc R U . . .
H13 H -0.2172 0.1961 0.8874 0.053 Uiso 1 1 calc R U . . .
C29 C 0.01620(9) 0.29049(9) 0.92744(10) 0.0180(3) Uani 1 1 d . . . . .

loop_
_atom_site_aniso_label
_atom_site_aniso_U_11
_atom_site_aniso_U_22
_atom_site_aniso_U_33
_atom_site_aniso_U_23
_atom_site_aniso_U_13
_atom_site_aniso_U_12
O1 0.0363(6) 0.0301(6) 0.0405(6) -0.0028(5) 0.0087(5) -0.0152(5)
O2 0.0194(5) 0.0484(7) 0.0351(6) -0.0023(5) 0.0049(4) -0.0054(5)
O3 0.0190(5) 0.0219(5) 0.0216(5) 0.0002(4) 0.0027(4) 0.0010(4)
O4 0.0255(5) 0.0147(4) 0.0226(5) -0.0020(3) -0.0005(4) 0.0022(4)
O5 0.0315(6) 0.0177(5) 0.0370(6) 0.0007(4) 0.0072(4) 0.0032(4)
O6 0.0272(5) 0.0208(5) 0.0293(5) -0.0010(4) 0.0092(4) 0.0016(4)
O7 0.0375(6) 0.0276(6) 0.0431(7) 0.0089(5) -0.0061(5) -0.0123(5)
O8 0.0238(5) 0.0550(7) 0.0334(6) 0.0028(5) 0.0034(5) -0.0136(5)
N1 0.0230(6) 0.0337(7) 0.0223(6) -0.0002(5) 0.0024(5) -0.0086(5)
N2 0.0200(5) 0.0143(5) 0.0200(5) -0.0006(4) 0.0005(4) -0.0013(4)
N3 0.0278(7) 0.0345(7) 0.0225(6) 0.0057(5) -0.0043(5) -0.0109(5)
C1 0.0426(9) 0.0239(7) 0.0265(7) -0.0061(6) -0.0069(6) 0.0039(6)
C2 0.0229(7) 0.0272(7) 0.0199(6) 0.0047(5) -0.0017(5) -0.0089(5)
C3 0.0278(7) 0.0177(6) 0.0261(7) 0.0022(5) -0.0006(6) -0.0034(5)
C4 0.0203(6) 0.0197(6) 0.0277(7) 0.0006(5) 0.0020(5) -0.0009(5)
C5 0.0217(7) 0.0184(6) 0.0197(6) 0.0005(5) -0.0010(5) -0.0032(5)
C6 0.0214(7) 0.0172(6) 0.0232(7) -0.0005(5) 0.0000(5) 0.0006(5)
C7 0.0205(6) 0.0165(6) 0.0212(6) -0.0004(5) -0.0006(5) 0.0020(5)
C8 0.0199(6) 0.0153(6) 0.0189(6) 0.0010(5) -0.0031(5) -0.0011(5)
C9 0.0189(6) 0.0158(6) 0.0185(6) 0.0016(5) -0.0023(5) -0.0009(5)
C10 0.0198(6) 0.0139(6) 0.0172(6) 0.0005(4) -0.0027(5) -0.0004(5)
C11 0.0186(6) 0.0157(6) 0.0184(6) 0.0016(5) -0.0014(5) -0.0007(5)
C12 0.0200(6) 0.0173(6) 0.0186(6) -0.0002(5) -0.0007(5) 0.0014(5)
C13 0.0215(6) 0.0187(6) 0.0196(6) -0.0003(5) -0.0006(5) 0.0005(5)
C14 0.0198(6) 0.0188(6) 0.0185(6) 0.0020(5) -0.0014(5) -0.0026(5)
C15 0.0198(6) 0.0203(6) 0.0229(6) -0.0008(5) 0.0024(5) -0.0008(5)
C16 0.0261(7) 0.0198(6) 0.0217(7) -0.0011(5) 0.0006(5) -0.0040(5)
C17 0.0189(7) 0.0260(7) 0.0206(6) 0.0020(5) 0.0014(5) -0.0057(5)
C18 0.0202(7) 0.0326(8) 0.0240(7) 0.0018(6) 0.0032(5) -0.0012(6)
C19 0.0238(7) 0.0233(7) 0.0252(7) -0.0014(5) 0.0015(5) 0.0017(5)
C20 0.0196(6) 0.0176(6) 0.0192(6) 0.0011(5) -0.0002(5) -0.0001(5)
C21 0.0190(6) 0.0170(6) 0.0200(6) 0.0007(5) -0.0005(5) -0.0008(5)
C22 0.0206(6) 0.0184(6) 0.0227(6) -0.0016(5) -0.0003(5) -0.0014(5)
C23 0.0268(7) 0.0261(7) 0.0304(8) -0.0063(6) 0.0085(6) 0.0011(6)
C24 0.0257(7) 0.0150(6) 0.0276(7) -0.0026(5) 0.0012(6) -0.0036(5)
C25 0.0203(7) 0.0260(7) 0.0248(7) 0.0002(5) 0.0038(5) 0.0021(5)
C26 0.0248(7) 0.0181(6) 0.0253(7) 0.0002(5) 0.0021(5) 0.0007(5)
C27 0.0182(6) 0.0181(6) 0.0171(6) 0.0015(5) -0.0003(5) 0.0008(5)
C28 0.0237(8) 0.0494(10) 0.0338(8) 0.0004(7) -0.0006(6) 0.0130(7)
C29 0.0209(6) 0.0138(6) 0.0191(6) -0.0005(5) -0.0028(5) 0.0014(5)

loop_
_atom_type_symbol
_atom_type_description
_atom_type_scat_dispersion_real
_atom_type_scat_dispersion_imag
_atom_type_scat_source
C C 0.0033 0.0016 'International Tables Vol C Tables 4.2.6.8 and 6.1.1.4'
H H 0.0000 0.0000 'International Tables Vol C Tables 4.2.6.8 and 6.1.1.4'
N N 0.0061 0.0033 'International Tables Vol C Tables 4.2.6.8 and 6.1.1.4'
O O 0.0106 0.0060 'International Tables Vol C Tables 4.2.6.8 and 6.1.1.4'

loop_
_geom_angle_atom_site_label_1
_geom_angle_atom_site_label_2
_geom_angle_atom_site_label_3
_geom_angle
_geom_angle_site_symmetry_1
_geom_angle_site_symmetry_3
C27 O3 C28 113.07(11) . .
C29 O4 C1 112.43(10) . .
C22 O6 C23 114.87(11) . .
O1 N1 O2 123.61(12) . .
O1 N1 C17 118.05(12) . .
O2 N1 C17 118.34(12) . .
C10 N2 C20 107.64(10) . .
C10 N2 C24 125.74(11) . .
C20 N2 C24 126.41(11) . .
O7 N3 O8 123.55(12) . .
O7 N3 C2 117.89(13) . .
O8 N3 C2 118.55(13) . .
C3 C2 C18 122.84(13) . .
C3 C2 N3 118.94(13) . .
C18 C2 N3 118.21(13) . .
C2 C3 C4 118.24(13) . .
C3 C4 C5 120.45(13) . .
C19 C5 C4 119.57(12) . .
C19 C5 C6 119.48(12) . .
C4 C5 C6 120.95(12) . .
C7 C6 C5 177.74(14) . .
C6 C7 C8 177.15(14) . .
C29 C8 C9 117.95(11) . .
C29 C8 C7 121.58(12) . .
C9 C8 C7 120.47(12) . .
C21 C9 C10 107.49(11) . .
C21 C9 C8 132.19(12) . .
C10 C9 C8 120.31(12) . .
N2 C10 C11 130.39(11) . .
N2 C10 C9 107.89(11) . .
C11 C10 C9 121.70(11) . .
C27 C11 C10 116.51(11) . .
C27 C11 C12 117.28(12) . .
C10 C11 C12 126.20(11) . .
C13 C12 C11 171.78(14) . .
C12 C13 C14 176.48(14) . .
C15 C14 C26 119.84(12) . .
C15 C14 C13 121.24(12) . .
C26 C14 C13 118.91(12) . .
C16 C15 C14 120.41(13) . .
C17 C16 C15 118.15(12) . .
C16 C17 C25 122.90(12) . .
C16 C17 N1 118.81(12) . .
C25 C17 N1 118.29(12) . .
C19 C18 C2 118.60(13) . .
C18 C19 C5 120.25(13) . .
C21 C20 N2 110.36(11) . .
C21 C20 C22 128.40(12) . .
N2 C20 C22 121.14(11) . .
C20 C21 C9 106.61(11) . .
O5 C22 O6 124.11(13) . .
O5 C22 C20 124.80(13) . .
O6 C22 C20 111.08(11) . .
C26 C25 C17 118.70(13) . .
C25 C26 C14 119.98(13) . .
O3 C27 C11 119.07(11) . .
O3 C27 C29 118.56(11) . .
C11 C27 C29 122.34(12) . .
O4 C29 C8 120.38(11) . .
O4 C29 C27 118.47(12) . .
C8 C29 C27 121.13(12) . .

loop_
_geom_bond_atom_site_label_1
_geom_bond_atom_site_label_2
_geom_bond_distance
_geom_bond_site_symmetry_2
O1 N1 1.2264(16) .
O2 N1 1.2270(16) .
O3 C27 1.3711(16) .
O3 C28 1.4371(17) .
O4 C29 1.3751(15) .
O4 C1 1.4340(17) .
O5 C22 1.2081(16) .
O6 C22 1.3379(16) .
O6 C23 1.4539(16) .
O7 N3 1.2279(17) .
O8 N3 1.2286(17) .
N1 C17 1.4698(17) .
N2 C10 1.3776(16) .
N2 C20 1.3844(17) .
N2 C24 1.4644(16) .
N3 C2 1.4732(17) .
C2 C3 1.380(2) .
C2 C18 1.385(2) .
C3 C4 1.3866(19) .
C4 C5 1.4035(18) .
C5 C19 1.3987(19) .
C5 C6 1.4348(18) .
C6 C7 1.1998(19) .
C7 C8 1.4294(18) .
C8 C29 1.3909(19) .
C8 C9 1.4201(17) .
C9 C21 1.4101(18) .
C9 C10 1.4175(17) .
C10 C11 1.4133(18) .
C11 C27 1.4019(17) .
C11 C12 1.4237(18) .
C12 C13 1.2015(18) .
C13 C14 1.4310(18) .
C14 C15 1.4020(18) .
C14 C26 1.4021(19) .
C15 C16 1.3853(19) .
C16 C17 1.383(2) .
C17 C25 1.3864(19) .
C18 C19 1.383(2) .
C20 C21 1.3745(18) .
C20 C22 1.4739(18) .
C25 C26 1.3807(19) .
C27 C29 1.4080(18) .
